data_2212327
loop_
_publ_author_name
'Li-Juan Ye'
'Zhong-Lu You'

_publ_section_title Bis[2-amino-1-methyl-1<i>H</i>-imidazol-4(5<i>H</i>)-one-\k<i>N</i>^3^]dithiocyanatozinc(II)
_journal_coeditor_code OM2089
_journal_issue 2
_journal_name_full 'Acta Crystallographica Section E'
_journal_page_first m523
_journal_page_last m525
_journal_paper_doi 10.1107/S1600536807001729
_journal_volume 63
_journal_year 2007
_chemical_formula_iupac '[Zn (N C S)2 (C4 H7 N3 O)2]'
_chemical_formula_moiety 'C10 H14 N8 O2 S2 Zn'
_chemical_formula_sum 'C10 H14 N8 O2 S2 Zn'
_chemical_formula_weight 407.78
_chemical_name_systematic
;
Bis[2-amino-1-methyl-1H-imidazol-4(5H)-one-\kN^3^]dithiocyanatozinc(II)
;
_space_group_IT_number 15
_symmetry_cell_setting monoclinic
_symmetry_space_group_name_Hall '-C 2yc'
_symmetry_space_group_name_H-M 'C 1 2/c 1'
_atom_sites_solution_hydrogens geom
_atom_sites_solution_primary direct
_atom_sites_solution_secondary difmap
_audit_creation_method SHELXL-97
_cell_angle_alpha 90.00
_cell_angle_beta 122.2480(10)
_cell_angle_gamma 90.00
_cell_formula_units_Z 4
_cell_length_a 14.9580(10)
_cell_length_b 11.628(2)
_cell_length_c 12.794(2)
_cell_measurement_reflns_used 3043
_cell_measurement_temperature 298(2)
_cell_measurement_theta_max 25.4
_cell_measurement_theta_min 2.3
_cell_volume 1882.0(5)
_computing_cell_refinement 'SAINT (Bruker, 2002)'
_computing_data_collection 'SMART (Bruker, 2002)'
_computing_data_reduction SAINT
_computing_molecular_graphics 'SHELXTL (Sheldrick, 1997b)'
_computing_publication_material SHELXL97
_computing_structure_refinement 'SHELXL97 (Sheldrick, 1997a)'
_computing_structure_solution 'SHELXS97 (Sheldrick, 1997a)'
_diffrn_ambient_temperature 298(2)
_diffrn_measured_fraction_theta_full 0.959
_diffrn_measured_fraction_theta_max 0.959
_diffrn_measurement_device_type 'Bruker SMART CCD area-detector'
_diffrn_measurement_method \w
_diffrn_radiation_monochromator graphite
_diffrn_radiation_source 'fine-focus sealed tube'
_diffrn_radiation_type MoK\a
_diffrn_radiation_wavelength 0.71073
_diffrn_reflns_av_R_equivalents 0.0427
_diffrn_reflns_av_sigmaI/netI 0.0443
_diffrn_reflns_limit_h_max 18
_diffrn_reflns_limit_h_min -18
_diffrn_reflns_limit_k_max 13
_diffrn_reflns_limit_k_min -14
_diffrn_reflns_limit_l_max 16
_diffrn_reflns_limit_l_min -16
_diffrn_reflns_number 6880
_diffrn_reflns_theta_full 26.50
_diffrn_reflns_theta_max 26.50
_diffrn_reflns_theta_min 2.44
_diffrn_standards_number 0
_exptl_absorpt_coefficient_mu 1.545
_exptl_absorpt_correction_T_max 0.8608
_exptl_absorpt_correction_T_min 0.6987
_exptl_absorpt_correction_type multi-scan
_exptl_absorpt_process_details '(SADABS; Sheldrick, 1996)'
_exptl_crystal_colour colourless
_exptl_crystal_density_diffrn 1.439
_exptl_crystal_density_method 'not measured'
_exptl_crystal_description 'block cut from needle'
_exptl_crystal_F_000 832
_exptl_crystal_size_max 0.25
_exptl_crystal_size_mid 0.12
_exptl_crystal_size_min 0.10
_refine_diff_density_max 1.159
_refine_diff_density_min -0.563
_refine_ls_extinction_method none
_refine_ls_goodness_of_fit_ref 1.054
_refine_ls_hydrogen_treatment mixed
_refine_ls_matrix_type full
_refine_ls_number_parameters 112
_refine_ls_number_reflns 1872
_refine_ls_number_restraints 3
_refine_ls_restrained_S_all 1.054
_refine_ls_R_factor_all 0.0584
_refine_ls_R_factor_gt 0.0535
_refine_ls_shift/su_max 0.000
_refine_ls_shift/su_mean 0.000
_refine_ls_structure_factor_coef Fsqd
_refine_ls_weighting_details 'calc w=1/[\s^2^(Fo^2^)+(0.0951P)^2^+0.8797P] where P=(Fo^2^+2Fc^2^)/3'
_refine_ls_weighting_scheme calc
_refine_ls_wR_factor_gt 0.1375
_refine_ls_wR_factor_ref 0.1431
_reflns_number_gt 1668
_reflns_number_total 1872
_reflns_threshold_expression I>2\s(I)
_cod_data_source_file om2089.cif
_cod_data_source_block I
_cod_original_sg_symbol_H-M 'C 2/c'
_cod_database_code 2212327
_cod_database_fobs_code 2212327

loop_
_symmetry_equiv_pos_as_xyz
'x, y, z'
'-x, y, -z+1/2'
'x+1/2, y+1/2, z'
'-x+1/2, y+1/2, -z+1/2'
'-x, -y, -z'
'x, -y, z-1/2'
'-x+1/2, -y+1/2, -z'
'x+1/2, -y+1/2, z-1/2'

loop_
_atom_site_type_symbol
_atom_site_label
_atom_site_fract_x
_atom_site_fract_y
_atom_site_fract_z
_atom_site_U_iso_or_equiv
_atom_site_adp_type
_atom_site_calc_flag
_atom_site_refinement_flags
_atom_site_occupancy
Zn Zn1 0.0000 0.32599(4) 0.2500 0.0433(2) Uani d S 1
S S1 -0.1890(2) 0.60618(17) -0.05145(19) 0.1379(8) Uani d . 1
O O1 -0.0234(2) 0.1445(3) 0.0474(3) 0.0842(10) Uani d . 1
N N1 0.10040(19) 0.2343(2) 0.2260(2) 0.0465(6) Uani d . 1
N N2 0.2487(2) 0.1650(2) 0.2460(3) 0.0544(7) Uani d . 1
N N3 0.2636(2) 0.2992(3) 0.3891(3) 0.0573(7) Uani d D 1
N N4 -0.0860(2) 0.4286(3) 0.1077(3) 0.0611(7) Uani d . 1
C C1 0.0678(3) 0.1629(3) 0.1294(4) 0.0576(9) Uani d . 1
C C2 0.1641(3) 0.1096(3) 0.1378(4) 0.0648(9) Uani d . 1
H H2A 0.1657 0.0269 0.1486 0.078 Uiso calc R 1
H H2B 0.1665 0.1269 0.0652 0.078 Uiso calc R 1
C C3 0.2082(2) 0.2351(3) 0.2917(3) 0.0435(6) Uani d . 1
C C4 0.3598(3) 0.1463(5) 0.2927(4) 0.0758(11) Uani d . 1
H H4A 0.4017 0.1734 0.3763 0.114 Uiso calc R 1
H H4B 0.3788 0.1874 0.2422 0.114 Uiso calc R 1
H H4C 0.3723 0.0656 0.2903 0.114 Uiso calc R 1
C C5 -0.1266(3) 0.5027(3) 0.0420(4) 0.0586(8) Uani d . 1
H H3B 0.3325(11) 0.294(4) 0.446(3) 0.080 Uiso d D 1
H H3A 0.230(3) 0.337(4) 0.420(4) 0.080 Uiso d D 1

loop_
_atom_site_aniso_label
_atom_site_aniso_U_11
_atom_site_aniso_U_22
_atom_site_aniso_U_33
_atom_site_aniso_U_12
_atom_site_aniso_U_13
_atom_site_aniso_U_23
Zn1 0.0333(3) 0.0425(3) 0.0512(3) 0.000 0.0206(2) 0.000
S1 0.200(2) 0.1200(13) 0.1353(14) 0.0905(14) 0.1172(15) 0.0841(12)
O1 0.0455(14) 0.0851(18) 0.086(2) 0.0037(13) 0.0112(14) -0.0301(16)
N1 0.0343(11) 0.0509(14) 0.0512(13) 0.0042(10) 0.0207(10) 0.0040(11)
N2 0.0438(15) 0.0634(17) 0.0556(16) 0.0146(11) 0.0263(13) 0.0043(12)
N3 0.0341(13) 0.0799(18) 0.0533(16) 0.0016(13) 0.0203(12) -0.0051(14)
N4 0.0536(16) 0.0604(16) 0.0659(18) 0.0113(13) 0.0297(14) 0.0143(14)
C1 0.0467(18) 0.0545(18) 0.062(2) 0.0081(13) 0.0229(16) -0.0040(14)
C2 0.0546(19) 0.068(2) 0.066(2) 0.0133(16) 0.0282(17) -0.0065(17)
C3 0.0350(13) 0.0533(16) 0.0420(14) 0.0054(11) 0.0205(11) 0.0100(12)
C4 0.049(2) 0.111(3) 0.073(3) 0.024(2) 0.0355(19) 0.009(2)
C5 0.0599(19) 0.0598(19) 0.068(2) 0.0096(15) 0.0424(17) 0.0135(17)

loop_
_atom_type_symbol
_atom_type_description
_atom_type_scat_dispersion_real
_atom_type_scat_dispersion_imag
_atom_type_scat_source
C C 0.0033 0.0016 'International Tables Vol C Tables 4.2.6.8 and 6.1.1.4'
H H 0.0000 0.0000 'International Tables Vol C Tables 4.2.6.8 and 6.1.1.4'
N N 0.0061 0.0033 'International Tables Vol C Tables 4.2.6.8 and 6.1.1.4'
O O 0.0106 0.0060 'International Tables Vol C Tables 4.2.6.8 and 6.1.1.4'
S S 0.1246 0.1234 'International Tables Vol C Tables 4.2.6.8 and 6.1.1.4'
Zn Zn 0.2839 1.4301 'International Tables Vol C Tables 4.2.6.8 and 6.1.1.4'

loop_
_geom_angle_atom_site_label_1
_geom_angle_atom_site_label_2
_geom_angle_atom_site_label_3
_geom_angle_site_symmetry_1
_geom_angle_site_symmetry_3
_geom_angle
_geom_angle_publ_flag
N4 Zn1 N4 2 . 105.6(2) y
N4 Zn1 N1 2 . 106.95(12) y
N4 Zn1 N1 . . 110.79(12) y
N4 Zn1 N1 2 2 110.79(12) ?
N4 Zn1 N1 . 2 106.95(12) ?
N1 Zn1 N1 . 2 115.38(15) y
C1 N1 C3 . . 107.4(3) ?
C1 N1 Zn1 . . 122.5(2) ?
C3 N1 Zn1 . . 129.9(2) ?
C3 N2 C2 . . 109.1(3) ?
C3 N2 C4 . . 127.2(3) ?
C2 N2 C4 . . 123.8(3) ?
C3 N3 H3B . . 128(3) ?
C3 N3 H3A . . 119(3) ?
H3B N3 H3A . . 110(2) ?
C5 N4 Zn1 . . 167.4(3) ?
O1 C1 N1 . . 126.1(3) ?
O1 C1 C2 . . 125.1(3) ?
N1 C1 C2 . . 108.8(3) ?
N2 C2 C1 . . 101.5(3) ?
N2 C2 H2A . . 111.5 ?
C1 C2 H2A . . 111.5 ?
N2 C2 H2B . . 111.5 ?
C1 C2 H2B . . 111.5 ?
H2A C2 H2B . . 109.3 ?
N3 C3 N2 . . 124.7(3) ?
N3 C3 N1 . . 122.2(3) ?
N2 C3 N1 . . 113.1(3) ?
N2 C4 H4A . . 109.5 ?
N2 C4 H4B . . 109.5 ?
H4A C4 H4B . . 109.5 ?
N2 C4 H4C . . 109.5 ?
H4A C4 H4C . . 109.5 ?
H4B C4 H4C . . 109.5 ?
N4 C5 S1 . . 177.3(4) ?

loop_
_geom_bond_atom_site_label_1
_geom_bond_atom_site_label_2
_geom_bond_site_symmetry_2
_geom_bond_distance
_geom_bond_publ_flag
Zn1 N4 2 1.973(3) ?
Zn1 N4 . 1.973(3) y
Zn1 N1 . 1.995(2) y
Zn1 N1 2 1.995(2) ?
S1 C5 . 1.599(4) ?
O1 C1 . 1.217(5) ?
N1 C1 . 1.346(5) ?
N1 C3 . 1.364(3) ?
N2 C3 . 1.323(4) ?
N2 C2 . 1.436(5) ?
N2 C4 . 1.451(5) ?
N3 C3 . 1.302(4) ?
N3 H3B . 0.90(5) ?
N3 H3A . 0.90(5) ?
N4 C5 . 1.129(5) ?
C1 C2 . 1.518(5) ?
C2 H2A . 0.9700 ?
C2 H2B . 0.9700 ?
C4 H4A . 0.9600 ?
C4 H4B . 0.9600 ?
C4 H4C . 0.9600 ?

loop_
_geom_hbond_atom_site_label_D
_geom_hbond_atom_site_label_H
_geom_hbond_atom_site_label_A
_geom_hbond_site_symmetry_A
_geom_hbond_distance_DH
_geom_hbond_distance_HA
_geom_hbond_distance_DA
_geom_hbond_angle_DHA
N3 H3A N4 2 0.90(5) 2.26(5) 3.072(4) 150(4)
N3 H3B O1 8_556 0.90(5) 1.96(2) 2.791(4) 154(5)
